data_1539817
loop_
_publ_author_name
'Collin, G.'
'Gardette, M.F.'
'Comes, R.'

_publ_section_title
;
 The Fe1-x Cox S system (X<0.25); transition and the high temperature
 phase
;
_journal_name_full 'Journal of Physics and Chemistry of Solids'
_journal_page_first 791
_journal_page_last 802
_journal_volume 48
_journal_year 1987
_chemical_formula_sum 'Co0.08 Fe0.92 S'
_chemical_name_systematic 'Fe.92 Co.08 S'
_space_group_IT_number 190
_symmetry_space_group_name_Hall 'P -6c -2c'
_symmetry_space_group_name_H-M 'P -6 2 c'
_cell_angle_alpha 90
_cell_angle_beta 90
_cell_angle_gamma 120
_cell_formula_units_Z 12
_cell_length_a 5.959
_cell_length_b 5.959
_cell_length_c 11.664
_cell_volume 358.695
_citation_journal_id_ASTM JPCSAW
_cod_data_source_file Collin_JPCSAW_1987_530.cif
_cod_data_source_block Co0.08Fe0.92S1
_cod_original_cell_volume 358.6947
_cod_original_formula_sum 'Co0.08 Fe0.92 S1'
_cod_database_code 1539817

loop_
_symmetry_equiv_pos_as_xyz
x,y,z
-x+y,-x,-z+1/2
-y,x-y,z
x,y,-z+1/2
-x+y,-x,z
-y,x-y,-z+1/2
y,x,z+1/2
x-y,-y,-z
-x,-x+y,z+1/2
y,x,-z
x-y,-y,z+1/2
-x,-x+y,-z

loop_
_atom_site_label
_atom_site_type_symbol
_atom_site_fract_x
_atom_site_fract_y
_atom_site_fract_z
_atom_site_occupancy
_atom_site_U_iso_or_equiv
Co1 Co+2 0.3747 0.0505 0.123 0.08 0.0
S3 S-2 0.665 -0.0026 0.25 1 0.0
S2 S-2 0.3333 0.6666 0.0186 1 0.0
S1 S-2 0 0 0 1 0.0
Fe1 Fe+2 0.3747 0.0505 0.123 0.92 0.0
